data_9001137
loop_
_publ_author_name
'Bianchi, R.'
'Pilati, T.'
'Diella, V.'
'Gamaccioli, C. M.'
'Mannucci, G.'

_publ_section_title
;
 A re-examination of thortveitite
 Sample 1 from Iveland
;
_journal_name_full 'American Mineralogist'
_journal_page_first 601
_journal_page_last 607
_journal_volume 73
_journal_year 1988
_chemical_formula_sum 'Al0.04 O7 Sc1.12 Si1.96 Y0.88'
_chemical_name_mineral Thortveitite
_space_group_IT_number 12
_symmetry_space_group_name_Hall '-C 2y'
_symmetry_space_group_name_H-M 'C 1 2/m 1'
_cell_angle_alpha 90
_cell_angle_beta 102.20
_cell_angle_gamma 90
_cell_length_a 6.650
_cell_length_b 8.616
_cell_length_c 4.686
_cell_formula_units_Z 2
_cell_volume 262.427
_database_code_amcsd 0001160
_exptl_crystal_density_diffrn 3.755
_cod_original_formula_sum '(Sc1.12 Y.88) (Si1.96 Al.04) O7'
_cod_database_code 9001137

loop_
_space_group_symop_operation_xyz
x,y,z
1/2+x,1/2+y,z
x,-y,z
1/2+x,1/2-y,z
-x,y,-z
1/2-x,1/2+y,-z
-x,-y,-z
1/2-x,1/2-y,-z

loop_
_atom_site_aniso_label
_atom_site_aniso_U_11
_atom_site_aniso_U_22
_atom_site_aniso_U_33
_atom_site_aniso_U_12
_atom_site_aniso_U_13
_atom_site_aniso_U_23
Sc 0.00740 0.00820 0.00820 0.00000 0.00030 0.00000
Y 0.00740 0.00820 0.00820 0.00000 0.00030 0.00000
Si 0.00790 0.00860 0.00560 0.00000 -0.00070 0.00000
Al 0.00790 0.00860 0.00560 0.00000 -0.00070 0.00000
O1 0.00750 0.07770 0.04260 0.00000 0.00830 0.00000
O2 0.00950 0.01060 0.00620 0.00000 -0.00160 0.00000
O3 0.02620 0.00860 0.00950 0.00230 0.00220 0.00210

loop_
_atom_site_label
_atom_site_fract_x
_atom_site_fract_y
_atom_site_fract_z
_atom_site_occupancy
Sc 0.00000 0.30503 0.50000 0.56000
Y 0.00000 0.30503 0.50000 0.44000
Si 0.22108 0.00000 -0.08762 0.98000
Al 0.22108 0.00000 -0.08762 0.02000
O1 0.00000 0.00000 0.00000 1.00000
O2 0.38654 0.00000 0.22171 1.00000
O3 0.23655 0.15499 -0.28174 1.00000

loop_
_cod_related_entry_id
_cod_related_entry_database
_cod_related_entry_code
1 AMCSD 0001160
